data_2018635
loop_
_publ_author_name
'Guo, Yi-Ping'
'Li, Dong-Ying'
'Li, Guo-Ting'

_publ_section_title
;
 Poly[[bis{\m~2~-<i>N</i>^2^,<i>N</i>^6^-bis[(pyridin-3-yl)methyl]pyridine-2,6-dicarboxamide}dichloridonickel(II)]
 <i>N</i>,<i>N</i>-dimethylformamide tetrasolvate]
;
_journal_coeditor_code FN3111
_journal_issue 10
_journal_name_full 'Acta Crystallographica Section C'
_journal_page_first m284
_journal_page_last m286
_journal_paper_doi 10.1107/S010827011203750X
_journal_volume 68
_journal_year 2012
_chemical_formula_iupac '[Ni Cl2 (C19 H17 N5 O2)2] , 4C3 H7 N O'
_chemical_formula_moiety 'C38 H34 Cl2 N10 Ni O4, 4(C3 H7 N O)'
_chemical_formula_sum 'C50 H62 Cl2 N14 Ni O8'
_chemical_formula_weight 1116.75
_chemical_name_systematic
;
Poly[[bis{\m~2~-<i>N</i>^2^,<i>N</i>^6^-bis[(pyridin-3-yl)methyl]pyridine-
2,6-dicarboxamide}dichloridonickel(II)]
<i>N</i>,<i>N</i>-dimethylformamide tetrasolvate]
;
_space_group_IT_number 14
_symmetry_cell_setting monoclinic
_symmetry_space_group_name_Hall '-P 2ybc'
_symmetry_space_group_name_H-M 'P 1 21/c 1'
_atom_sites_solution_hydrogens geom
_atom_sites_solution_primary direct
_atom_sites_solution_secondary difmap
_audit_creation_method SHELXL97
_cell_angle_alpha 90.00
_cell_angle_beta 107.432(4)
_cell_angle_gamma 90.00
_cell_formula_units_Z 2
_cell_length_a 7.6822(8)
_cell_length_b 19.039(2)
_cell_length_c 19.1684(18)
_cell_measurement_reflns_used 2607
_cell_measurement_temperature 293(2)
_cell_measurement_theta_max 22.65
_cell_measurement_theta_min 2.78
_cell_volume 2674.8(5)
_computing_cell_refinement 'SAINT (Siemens, 1994)'
_computing_data_collection 'SMART (Siemens, 1996)'
_computing_data_reduction 'SAINT (Siemens, 1994)'
_computing_molecular_graphics 'SHELXTL (Siemens, 1994)'
_computing_publication_material 'SHELXL97 (Sheldrick, 2008)'
_computing_structure_refinement 'SHELXL97 (Sheldrick, 2008)'
_computing_structure_solution 'SHELXS97 (Sheldrick, 2008)'
_diffrn_ambient_temperature 293(2)
_diffrn_measured_fraction_theta_full 0.999
_diffrn_measured_fraction_theta_max 0.999
_diffrn_measurement_device_type 'Siemens SMART CCD area-detector'
_diffrn_measurement_method \w
_diffrn_radiation_monochromator graphite
_diffrn_radiation_source 'fine-focus sealed tube'
_diffrn_radiation_type MoK\a
_diffrn_radiation_wavelength 0.71073
_diffrn_reflns_av_R_equivalents 0.0557
_diffrn_reflns_av_sigmaI/netI 0.0496
_diffrn_reflns_limit_h_max 9
_diffrn_reflns_limit_h_min -9
_diffrn_reflns_limit_k_max 22
_diffrn_reflns_limit_k_min -22
_diffrn_reflns_limit_l_max 22
_diffrn_reflns_limit_l_min -22
_diffrn_reflns_number 18986
_diffrn_reflns_theta_full 25.00
_diffrn_reflns_theta_max 25.00
_diffrn_reflns_theta_min 2.41
_exptl_absorpt_coefficient_mu 0.529
_exptl_absorpt_correction_type none
_exptl_crystal_colour green
_exptl_crystal_density_diffrn 1.387
_exptl_crystal_density_method 'not measured'
_exptl_crystal_description prism
_exptl_crystal_F_000 1172
_exptl_crystal_size_max 0.311
_exptl_crystal_size_mid 0.235
_exptl_crystal_size_min 0.113
_refine_diff_density_max 0.346
_refine_diff_density_min -0.236
_refine_ls_extinction_method none
_refine_ls_goodness_of_fit_ref 1.081
_refine_ls_hydrogen_treatment mixed
_refine_ls_matrix_type full
_refine_ls_number_parameters 350
_refine_ls_number_reflns 4712
_refine_ls_number_restraints 0
_refine_ls_restrained_S_all 1.081
_refine_ls_R_factor_all 0.0690
_refine_ls_R_factor_gt 0.0433
_refine_ls_shift/su_max 0.000
_refine_ls_shift/su_mean 0.000
_refine_ls_structure_factor_coef Fsqd
_refine_ls_weighting_details 'calc w = 1/[\s^2^(Fo^2^)+(0.0518P)^2^+0.0123P] where P=(Fo^2^+2Fc^2^)/3'
_refine_ls_weighting_scheme calc
_refine_ls_wR_factor_gt 0.0984
_refine_ls_wR_factor_ref 0.1111
_reflns_number_gt 3382
_reflns_number_total 4712
_reflns_threshold_expression I>2\s(I)
_cod_data_source_file fn3111.cif
_cod_data_source_block I
_cod_original_sg_symbol_Hall '-p 2ybc'
_cod_original_sg_symbol_H-M 'P 21/c'
_cod_database_code 2018635
_cod_database_fobs_code 2018635

loop_
_symmetry_equiv_pos_as_xyz
'x, y, z'
'-x, y+1/2, -z+1/2'
'-x, -y, -z'
'x, -y-1/2, z-1/2'

loop_
_atom_site_type_symbol
_atom_site_label
_atom_site_fract_x
_atom_site_fract_y
_atom_site_fract_z
_atom_site_U_iso_or_equiv
_atom_site_adp_type
_atom_site_calc_flag
_atom_site_refinement_flags
_atom_site_occupancy
_atom_site_symmetry_multiplicity
Ni Ni1 0.0000 -0.5000 0.5000 0.03094(16) Uani d S 1 2
Cl Cl1 0.29339(9) -0.44213(4) 0.55473(4) 0.0395(2) Uani d . 1 1
O O1 -0.0909(3) -0.12612(11) 0.58282(11) 0.0605(6) Uani d . 1 1
O O2 -0.4275(3) 0.13157(11) 0.31366(11) 0.0555(6) Uani d . 1 1
O O3 -0.1777(4) -0.11447(13) 0.30310(14) 0.0870(9) Uani d . 1 1
O O4 -0.7336(4) -0.22197(15) 0.36157(15) 0.0881(9) Uani d . 1 1
N N1 -0.2586(3) -0.01407(11) 0.42927(12) 0.0342(5) Uani d . 1 1
N N2 -0.1097(3) -0.14252(12) 0.46427(13) 0.0415(6) Uani d . 1 1
N N3 -0.1430(3) -0.39819(11) 0.49317(12) 0.0345(5) Uani d . 1 1
N N4 -0.3411(3) 0.02348(13) 0.28741(13) 0.0398(6) Uani d . 1 1
N N5 -0.0180(3) 0.02437(11) 0.10711(12) 0.0341(5) Uani d . 1 1
N N6 -0.2511(5) -0.20905(16) 0.22920(16) 0.0683(9) Uani d . 1 1
N N7 -0.7526(4) -0.19078(16) 0.24524(15) 0.0669(8) Uani d . 1 1
C C1 -0.1336(4) -0.10497(15) 0.51957(15) 0.0389(7) Uani d . 1 1
C C2 -0.2166(4) -0.03320(14) 0.49941(14) 0.0353(7) Uani d . 1 1
C C3 -0.2428(4) 0.01018(16) 0.55336(16) 0.0451(8) Uani d . 1 1
H H3 -0.2101 -0.0050 0.6028 0.054 Uiso calc R 1 1
C C4 -0.3171(4) 0.07555(17) 0.53410(16) 0.0504(8) Uani d . 1 1
H H4 -0.3366 0.1064 0.5700 0.060 Uiso calc R 1 1
C C5 -0.3629(4) 0.09585(16) 0.46163(16) 0.0435(7) Uani d . 1 1
H H5 -0.4167 0.1404 0.4467 0.052 Uiso calc R 1 1
C C6 -0.3289(3) 0.05000(14) 0.41134(14) 0.0323(6) Uani d . 1 1
C C7 -0.3711(4) 0.07215(15) 0.33260(15) 0.0368(7) Uani d . 1 1
C C8 -0.0152(4) -0.20960(15) 0.47661(17) 0.0438(7) Uani d . 1 1
H H8A 0.0832 -0.2073 0.5237 0.053 Uiso calc R 1 1
H H8B 0.0432 -0.2169 0.4376 0.053 Uiso calc R 1 1
C C9 -0.1338(4) -0.27255(14) 0.47823(14) 0.0355(7) Uani d . 1 1
C C10 -0.3199(4) -0.26881(15) 0.46779(16) 0.0440(7) Uani d . 1 1
H H10 -0.3816 -0.2250 0.4582 0.053 Uiso calc R 1 1
C C11 -0.4144(4) -0.32972(16) 0.47151(16) 0.0473(8) Uani d . 1 1
H H11 -0.5417 -0.3281 0.4654 0.057 Uiso calc R 1 1
C C12 -0.3233(4) -0.39237(15) 0.48413(15) 0.0402(7) Uani d . 1 1
H H12 -0.3902 -0.4338 0.4866 0.048 Uiso calc R 1 1
C C13 -0.0544(4) -0.33824(14) 0.48939(14) 0.0350(7) Uani d . 1 1
H H13 0.0724 -0.3413 0.4948 0.042 Uiso calc R 1 1
C C14 -0.3636(4) 0.03758(17) 0.21066(14) 0.0415(7) Uani d . 1 1
H H14A -0.4293 0.0826 0.1968 0.050 Uiso calc R 1 1
H H14B -0.4389 0.0000 0.1805 0.050 Uiso calc R 1 1
C C15 -0.1824(3) 0.04147(14) 0.19447(14) 0.0331(6) Uani d . 1 1
C C16 -0.0250(4) 0.06378(15) 0.24615(15) 0.0407(7) Uani d . 1 1
H H16 -0.0267 0.0769 0.2938 0.049 Uiso calc R 1 1
C C17 0.1352(4) 0.06667(16) 0.22728(15) 0.0450(8) Uani d . 1 1
H H17 0.2450 0.0825 0.2616 0.054 Uiso calc R 1 1
C C18 0.1334(4) 0.04617(15) 0.15787(15) 0.0407(7) Uani d . 1 1
H H18 0.2444 0.0476 0.1457 0.049 Uiso calc R 1 1
C C19 -0.1722(4) 0.02244(14) 0.12611(14) 0.0334(6) Uani d . 1 1
H H19 -0.2808 0.0071 0.0906 0.040 Uiso calc R 1 1
C C20 -0.2059(7) -0.1441(2) 0.2437(2) 0.0897(14) Uani d . 1 1
H H20 -0.1932 -0.1163 0.2044 0.108 Uiso calc R 1 1
C C21 -0.2747(8) -0.2423(3) 0.1592(2) 0.126(2) Uani d . 1 1
H H21A -0.2411 -0.2093 0.1262 0.189 Uiso calc R 1 1
H H21B -0.4025 -0.2563 0.1382 0.189 Uiso calc R 1 1
H H21C -0.1965 -0.2840 0.1658 0.189 Uiso calc R 1 1
C C22 -0.2702(6) -0.2536(2) 0.2878(2) 0.0913(14) Uani d . 1 1
H H22A -0.1527 -0.2758 0.3125 0.137 Uiso calc R 1 1
H H22B -0.3616 -0.2900 0.2676 0.137 Uiso calc R 1 1
H H22C -0.3092 -0.2251 0.3230 0.137 Uiso calc R 1 1
C C23 -0.7580(5) -0.2355(2) 0.2968(2) 0.0708(11) Uani d . 1 1
H H23 -0.7834 -0.2831 0.2824 0.085 Uiso calc R 1 1
C C24 -0.7856(8) -0.2117(3) 0.1698(2) 0.1121(18) Uani d . 1 1
H H24A -0.8119 -0.2621 0.1649 0.168 Uiso calc R 1 1
H H24B -0.6772 -0.2016 0.1546 0.168 Uiso calc R 1 1
H H24C -0.8900 -0.1855 0.1387 0.168 Uiso calc R 1 1
C C25 -0.7108(8) -0.1183(2) 0.2631(3) 0.1151(18) Uani d . 1 1
H H25A -0.8120 -0.0963 0.2763 0.173 Uiso calc R 1 1
H H25B -0.6929 -0.0940 0.2207 0.173 Uiso calc R 1 1
H H25C -0.5991 -0.1150 0.3044 0.173 Uiso calc R 1 1
H H2 -0.143(6) -0.121(3) 0.421(3) 0.138 Uiso d . 1 1
H H4A -0.289(7) -0.015(2) 0.306(3) 0.138 Uiso d . 1 1

loop_
_atom_site_aniso_label
_atom_site_aniso_U_11
_atom_site_aniso_U_22
_atom_site_aniso_U_33
_atom_site_aniso_U_12
_atom_site_aniso_U_13
_atom_site_aniso_U_23
Ni1 0.0304(3) 0.0331(3) 0.0307(3) -0.0005(2) 0.0112(2) 0.0028(2)
Cl1 0.0349(4) 0.0406(4) 0.0421(4) -0.0019(3) 0.0100(3) 0.0015(3)
O1 0.0940(18) 0.0542(14) 0.0314(12) 0.0054(13) 0.0158(12) 0.0099(10)
O2 0.0734(16) 0.0477(14) 0.0452(13) 0.0194(12) 0.0174(11) 0.0081(11)
O3 0.154(3) 0.0560(16) 0.0536(16) 0.0120(16) 0.0349(17) -0.0107(13)
O4 0.108(2) 0.100(2) 0.0580(18) 0.0199(17) 0.0277(16) 0.0097(15)
N1 0.0360(13) 0.0359(14) 0.0315(13) -0.0054(10) 0.0114(10) -0.0021(10)
N2 0.0537(16) 0.0319(14) 0.0385(14) 0.0033(12) 0.0131(13) 0.0038(11)
N3 0.0377(14) 0.0345(14) 0.0326(13) 0.0006(11) 0.0125(10) 0.0055(10)
N4 0.0447(15) 0.0458(16) 0.0322(13) 0.0026(12) 0.0164(12) 0.0021(11)
N5 0.0327(13) 0.0371(13) 0.0325(13) 0.0005(10) 0.0097(11) -0.0016(10)
N6 0.103(3) 0.0512(19) 0.0540(19) -0.0052(17) 0.0288(18) -0.0085(15)
N7 0.094(2) 0.055(2) 0.0505(19) 0.0024(17) 0.0198(17) 0.0003(15)
C1 0.0467(18) 0.0355(17) 0.0348(18) -0.0078(14) 0.0128(14) 0.0020(14)
C2 0.0392(16) 0.0370(17) 0.0317(16) -0.0087(13) 0.0140(13) -0.0026(13)
C3 0.056(2) 0.049(2) 0.0295(16) -0.0043(15) 0.0120(14) -0.0017(14)
C4 0.066(2) 0.051(2) 0.0389(18) 0.0011(17) 0.0225(16) -0.0106(15)
C5 0.0464(18) 0.0411(18) 0.0448(19) 0.0004(14) 0.0164(15) -0.0039(14)
C6 0.0298(15) 0.0345(16) 0.0341(15) -0.0028(12) 0.0118(12) -0.0020(13)
C7 0.0346(16) 0.0404(18) 0.0365(16) 0.0024(13) 0.0122(13) 0.0004(14)
C8 0.0492(19) 0.0349(17) 0.0460(18) 0.0002(14) 0.0123(15) 0.0054(14)
C9 0.0409(17) 0.0361(16) 0.0297(15) 0.0023(13) 0.0108(13) 0.0031(12)
C10 0.0448(19) 0.0353(17) 0.0516(19) 0.0082(14) 0.0142(15) 0.0053(14)
C11 0.0347(17) 0.047(2) 0.061(2) 0.0054(15) 0.0159(15) 0.0083(16)
C12 0.0412(18) 0.0394(18) 0.0429(18) -0.0026(14) 0.0171(14) 0.0018(14)
C13 0.0344(16) 0.0378(17) 0.0334(16) 0.0008(13) 0.0109(13) 0.0035(13)
C14 0.0398(17) 0.058(2) 0.0283(15) 0.0038(15) 0.0118(13) 0.0015(14)
C15 0.0344(16) 0.0367(16) 0.0269(15) 0.0026(13) 0.0071(12) 0.0014(12)
C16 0.0422(18) 0.0498(19) 0.0288(15) 0.0024(14) 0.0088(13) -0.0046(13)
C17 0.0345(17) 0.060(2) 0.0349(17) -0.0067(14) 0.0021(13) -0.0078(14)
C18 0.0294(16) 0.0516(19) 0.0403(17) -0.0018(14) 0.0090(13) -0.0051(14)
C19 0.0297(15) 0.0389(16) 0.0301(15) -0.0018(12) 0.0067(12) -0.0004(12)
C20 0.143(4) 0.064(3) 0.068(3) 0.011(3) 0.042(3) 0.003(2)
C21 0.203(6) 0.116(4) 0.076(3) -0.047(4) 0.068(4) -0.045(3)
C22 0.123(4) 0.069(3) 0.075(3) -0.016(3) 0.019(3) 0.002(2)
C23 0.081(3) 0.059(2) 0.068(3) 0.009(2) 0.017(2) 0.002(2)
C24 0.171(5) 0.113(4) 0.051(3) -0.001(3) 0.031(3) -0.007(2)
C25 0.191(6) 0.064(3) 0.098(4) -0.023(3) 0.055(4) -0.005(3)

loop_
_atom_type_symbol
_atom_type_description
_atom_type_scat_dispersion_real
_atom_type_scat_dispersion_imag
_atom_type_scat_source
C C 0.0033 0.0016 'International Tables Vol C Tables 4.2.6.8 and 6.1.1.4'
H H 0.0000 0.0000 'International Tables Vol C Tables 4.2.6.8 and 6.1.1.4'
Cl Cl 0.1484 0.1585 'International Tables Vol C Tables 4.2.6.8 and 6.1.1.4'
N N 0.0061 0.0033 'International Tables Vol C Tables 4.2.6.8 and 6.1.1.4'
Ni Ni 0.3393 1.1124 'International Tables Vol C Tables 4.2.6.8 and 6.1.1.4'
O O 0.0106 0.0060 'International Tables Vol C Tables 4.2.6.8 and 6.1.1.4'

loop_
_geom_angle_atom_site_label_1
_geom_angle_atom_site_label_2
_geom_angle_atom_site_label_3
_geom_angle_site_symmetry_1
_geom_angle_site_symmetry_3
_geom_angle
_geom_angle_publ_flag
N5 Ni1 N5 2_545 4_556 180.00(11) yes
N5 Ni1 N3 2_545 . 85.83(8) yes
N5 Ni1 N3 4_556 . 94.17(8) yes
N5 Ni1 N3 2_545 3_546 94.17(8) yes
N5 Ni1 N3 4_556 3_546 85.83(8) yes
N3 Ni1 N3 . 3_546 180.0 yes
N5 Ni1 Cl1 2_545 . 89.87(6) yes
N5 Ni1 Cl1 4_556 . 90.13(6) yes
N3 Ni1 Cl1 . . 90.46(6) yes
N3 Ni1 Cl1 3_546 . 89.54(6) yes
N5 Ni1 Cl1 2_545 3_546 90.13(6) yes
N5 Ni1 Cl1 4_556 3_546 89.87(6) yes
N3 Ni1 Cl1 . 3_546 89.54(6) yes
N3 Ni1 Cl1 3_546 3_546 90.46(6) yes
Cl1 Ni1 Cl1 . 3_546 180.00(3) yes
C6 N1 C2 . . 117.7(2) ?
C1 N2 C8 . . 121.5(2) ?
C1 N2 H2 . . 115(3) ?
C8 N2 H2 . . 123(3) ?
C13 N3 C12 . . 116.2(2) ?
C13 N3 Ni1 . . 119.85(17) ?
C12 N3 Ni1 . . 123.54(18) ?
C7 N4 C14 . . 122.5(2) ?
C7 N4 H4A . . 119(3) ?
C14 N4 H4A . . 118(3) ?
C19 N5 C18 . . 117.2(2) ?
C19 N5 Ni1 . 2 124.67(18) ?
C18 N5 Ni1 . 2 118.05(18) ?
C20 N6 C21 . . 124.8(4) ?
C20 N6 C22 . . 118.4(3) ?
C21 N6 C22 . . 116.7(3) ?
C23 N7 C25 . . 120.0(3) ?
C23 N7 C24 . . 122.5(4) ?
C25 N7 C24 . . 117.5(3) ?
O1 C1 N2 . . 123.3(3) ?
O1 C1 C2 . . 121.2(3) ?
N2 C1 C2 . . 115.4(2) ?
N1 C2 C3 . . 122.9(3) ?
N1 C2 C1 . . 117.4(2) ?
C3 C2 C1 . . 119.6(2) ?
C4 C3 C2 . . 118.8(3) ?
C4 C3 H3 . . 120.6 ?
C2 C3 H3 . . 120.6 ?
C3 C4 C5 . . 118.9(3) ?
C3 C4 H4 . . 120.5 ?
C5 C4 H4 . . 120.5 ?
C6 C5 C4 . . 118.7(3) ?
C6 C5 H5 . . 120.7 ?
C4 C5 H5 . . 120.7 ?
N1 C6 C5 . . 122.9(3) ?
N1 C6 C7 . . 117.5(2) ?
C5 C6 C7 . . 119.5(3) ?
O2 C7 N4 . . 124.2(3) ?
O2 C7 C6 . . 120.4(2) ?
N4 C7 C6 . . 115.4(2) ?
N2 C8 C9 . . 115.2(2) ?
N2 C8 H8A . . 108.5 ?
C9 C8 H8A . . 108.5 ?
N2 C8 H8B . . 108.5 ?
C9 C8 H8B . . 108.5 ?
H8A C8 H8B . . 107.5 ?
C13 C9 C10 . . 117.3(3) ?
C13 C9 C8 . . 118.7(2) ?
C10 C9 C8 . . 124.0(3) ?
C11 C10 C9 . . 119.0(3) ?
C11 C10 H10 . . 120.5 ?
C9 C10 H10 . . 120.5 ?
C12 C11 C10 . . 119.5(3) ?
C12 C11 H11 . . 120.3 ?
C10 C11 H11 . . 120.3 ?
N3 C12 C11 . . 123.1(3) ?
N3 C12 H12 . . 118.4 ?
C11 C12 H12 . . 118.4 ?
N3 C13 C9 . . 124.9(3) ?
N3 C13 H13 . . 117.6 ?
C9 C13 H13 . . 117.6 ?
N4 C14 C15 . . 112.2(2) ?
N4 C14 H14A . . 109.2 ?
C15 C14 H14A . . 109.2 ?
N4 C14 H14B . . 109.2 ?
C15 C14 H14B . . 109.2 ?
H14A C14 H14B . . 107.9 ?
C16 C15 C19 . . 118.3(2) ?
C16 C15 C14 . . 121.9(2) ?
C19 C15 C14 . . 119.8(2) ?
C15 C16 C17 . . 118.7(3) ?
C15 C16 H16 . . 120.6 ?
C17 C16 H16 . . 120.6 ?
C18 C17 C16 . . 119.2(3) ?
C18 C17 H17 . . 120.4 ?
C16 C17 H17 . . 120.4 ?
N5 C18 C17 . . 122.8(3) ?
N5 C18 H18 . . 118.6 ?
C17 C18 H18 . . 118.6 ?
N5 C19 C15 . . 123.7(2) ?
N5 C19 H19 . . 118.1 ?
C15 C19 H19 . . 118.1 ?
O3 C20 N6 . . 126.9(4) ?
O3 C20 H20 . . 116.6 ?
N6 C20 H20 . . 116.6 ?
N6 C21 H21A . . 109.5 ?
N6 C21 H21B . . 109.5 ?
H21A C21 H21B . . 109.5 ?
N6 C21 H21C . . 109.5 ?
H21A C21 H21C . . 109.5 ?
H21B C21 H21C . . 109.5 ?
N6 C22 H22A . . 109.5 ?
N6 C22 H22B . . 109.5 ?
H22A C22 H22B . . 109.5 ?
N6 C22 H22C . . 109.5 ?
H22A C22 H22C . . 109.5 ?
H22B C22 H22C . . 109.5 ?
O4 C23 N7 . . 126.5(4) ?
O4 C23 H23 . . 116.7 ?
N7 C23 H23 . . 116.7 ?
N7 C24 H24A . . 109.5 ?
N7 C24 H24B . . 109.5 ?
H24A C24 H24B . . 109.5 ?
N7 C24 H24C . . 109.5 ?
H24A C24 H24C . . 109.5 ?
H24B C24 H24C . . 109.5 ?
N7 C25 H25A . . 109.5 ?
N7 C25 H25B . . 109.5 ?
H25A C25 H25B . . 109.5 ?
N7 C25 H25C . . 109.5 ?
H25A C25 H25C . . 109.5 ?
H25B C25 H25C . . 109.5 ?

loop_
_geom_bond_atom_site_label_1
_geom_bond_atom_site_label_2
_geom_bond_site_symmetry_2
_geom_bond_distance
_geom_bond_publ_flag
Ni1 N3 . 2.212(2) yes
Ni1 N5 2_545 2.149(2) yes
Ni1 N5 4_556 2.149(2) ?
Ni1 N3 3_546 2.212(2) ?
Ni1 Cl1 . 2.4450(7) yes
Ni1 Cl1 3_546 2.4450(7) ?
O1 C1 . 1.225(3) ?
O2 C7 . 1.227(3) ?
O3 C20 . 1.230(4) ?
O4 C23 . 1.226(4) ?
N1 C6 . 1.336(3) ?
N1 C2 . 1.336(3) ?
N2 C1 . 1.336(3) ?
N2 C8 . 1.453(4) ?
N2 H2 . 0.89(5) ?
N3 C13 . 1.342(3) ?
N3 C12 . 1.348(3) ?
N4 C7 . 1.335(3) ?
N4 C14 . 1.454(3) ?
N4 H4A . 0.86(5) ?
N5 C19 . 1.340(3) ?
N5 C18 . 1.340(3) ?
N5 Ni1 2 2.149(2) ?
N6 C20 . 1.292(5) ?
N6 C21 . 1.445(5) ?
N6 C22 . 1.450(5) ?
N7 C23 . 1.314(4) ?
N7 C25 . 1.436(5) ?
N7 C24 . 1.448(4) ?
C1 C2 . 1.509(4) ?
C2 C3 . 1.384(4) ?
C3 C4 . 1.373(4) ?
C3 H3 . 0.9500 ?
C4 C5 . 1.382(4) ?
C4 H4 . 0.9500 ?
C5 C6 . 1.382(4) ?
C5 H5 . 0.9500 ?
C6 C7 . 1.506(4) ?
C8 C9 . 1.512(4) ?
C8 H8A . 0.9900 ?
C8 H8B . 0.9900 ?
C9 C13 . 1.380(4) ?
C9 C10 . 1.385(4) ?
C10 C11 . 1.382(4) ?
C10 H10 . 0.9500 ?
C11 C12 . 1.367(4) ?
C11 H11 . 0.9500 ?
C12 H12 . 0.9500 ?
C13 H13 . 0.9500 ?
C14 C15 . 1.516(4) ?
C14 H14A . 0.9900 ?
C14 H14B . 0.9900 ?
C15 C16 . 1.380(4) ?
C15 C19 . 1.384(3) ?
C16 C17 . 1.384(4) ?
C16 H16 . 0.9500 ?
C17 C18 . 1.383(4) ?
C17 H17 . 0.9500 ?
C18 H18 . 0.9500 ?
C19 H19 . 0.9500 ?
C20 H20 . 0.9500 ?
C21 H21A . 0.9800 ?
C21 H21B . 0.9800 ?
C21 H21C . 0.9800 ?
C22 H22A . 0.9800 ?
C22 H22B . 0.9800 ?
C22 H22C . 0.9800 ?
C23 H23 . 0.9500 ?
C24 H24A . 0.9800 ?
C24 H24B . 0.9800 ?
C24 H24C . 0.9800 ?
C25 H25A . 0.9800 ?
C25 H25B . 0.9800 ?
C25 H25C . 0.9800 ?

loop_
_geom_hbond_atom_site_label_D
_geom_hbond_atom_site_label_H
_geom_hbond_atom_site_label_A
_geom_hbond_distance_DH
_geom_hbond_distance_HA
_geom_hbond_distance_DA
_geom_hbond_angle_DHA
N2 H2 O3 0.89(5) 2.20(5) 3.023(3) 154(4)
N4 H4A O3 0.86(5) 2.08(5) 2.887(3) 156(4)
